data_4512284
loop_
_publ_author_name
'Hain, Malia S.'
'Fukuda, Yoko'
'Rojas Ram\'irez, Carolina'
'Winer, Benjamin Y.'
'Winslow, Stephanie E.'
'Pike, Robert D.'
'Bebout, Deborah C.'

_publ_section_title
;
 Staging Bonding between Group 12 Metal Ions and Neutral Selenium Donors:
 Intermolecular Interactions of Mixed N,Se Donor Ligands and Anions
;
_journal_issue 12
_journal_name_full 'Crystal Growth &amp; Design'
_journal_page_first 6497
_journal_paper_doi 10.1021/cg501395p
_journal_volume 14
_journal_year 2014
_chemical_formula_moiety '0.854(C12 H12 Cd N4 O6 Se1), 0.146(C12 H12 Cd N4 O6 Se2)'
_chemical_formula_sum 'C12 H12 Cd N4 O6 Se1.14'
_chemical_formula_weight 511.06
_chemical_name_systematic
;
bis(nitrato-O,O')-(bis(2-pyridylmethyl)selenide-N,N',Se)-cadmium(ii)
bis(nitrato-O,O')-(1,2-bis(2-pyridylmethyl)diselane-N,N',Se)-cadmium(ii)
;
_space_group_crystal_system triclinic
_space_group_IT_number 2
_space_group_name_Hall '-P 1'
_space_group_name_H-M_alt 'P -1'
_symmetry_space_group_name_Hall '-P 1'
_symmetry_space_group_name_H-M 'P -1'
_atom_sites_solution_hydrogens geom
_audit_creation_method SHELXL-2014/5
_cell_angle_alpha 80.8446(9)
_cell_angle_beta 80.0131(9)
_cell_angle_gamma 66.1735(8)
_cell_formula_units_Z 2
_cell_length_a 8.0371(2)
_cell_length_b 8.4838(2)
_cell_length_c 12.9112(3)
_cell_measurement_reflns_used 9992
_cell_measurement_temperature 100(2)
_cell_measurement_theta_max 71.90
_cell_measurement_theta_min 3.49
_cell_volume 789.24(3)
_computing_cell_refinement 'SAINTPLUS (Bruker AXS, 2004)'
_computing_data_collection 'APEX2 (Bruker AXS, 2004)'
_computing_data_reduction SAINTPLUS
_computing_molecular_graphics 'SHELXLE (Hubschle, 2011)'
_computing_publication_material 'Mercury 3.3 (CCDC, 2014)'
_computing_structure_refinement 'SHELXL-2014/5 (Sheldrick, 2014)'
_computing_structure_solution 'SHELXS97 (Sheldrick, 1997)'
_diffrn_ambient_temperature 100(2)
_diffrn_measured_fraction_theta_full 0.957
_diffrn_measured_fraction_theta_max 0.969
_diffrn_measurement_device_type 'Bruker SMART APEX II CCD'
_diffrn_measurement_method '\w and \y'
_diffrn_radiation_monochromator graphite
_diffrn_radiation_type CuK\a
_diffrn_radiation_wavelength 1.54178
_diffrn_reflns_av_R_equivalents 0.0343
_diffrn_reflns_av_unetI/netI 0.0303
_diffrn_reflns_Laue_measured_fraction_full 0.957
_diffrn_reflns_Laue_measured_fraction_max 0.969
_diffrn_reflns_limit_h_max 9
_diffrn_reflns_limit_h_min -9
_diffrn_reflns_limit_k_max 10
_diffrn_reflns_limit_k_min -9
_diffrn_reflns_limit_l_max 15
_diffrn_reflns_limit_l_min -15
_diffrn_reflns_number 13557
_diffrn_reflns_point_group_measured_fraction_full 0.957
_diffrn_reflns_point_group_measured_fraction_max 0.969
_diffrn_reflns_theta_full 67.679
_diffrn_reflns_theta_max 66.996
_diffrn_reflns_theta_min 3.493
_exptl_absorpt_coefficient_mu 14.476
_exptl_absorpt_correction_T_max 0.5158
_exptl_absorpt_correction_T_min 0.1289
_exptl_absorpt_correction_type numerical
_exptl_absorpt_process_details 'SADABS (Sheldrick, 2004)'
_exptl_crystal_colour colourless
_exptl_crystal_density_diffrn 2.151
_exptl_crystal_description plate
_exptl_crystal_F_000 494
_exptl_crystal_size_max 0.332
_exptl_crystal_size_mid 0.188
_exptl_crystal_size_min 0.094
_refine_diff_density_max 1.105
_refine_diff_density_min -0.990
_refine_diff_density_rms 0.122
_refine_ls_extinction_method none
_refine_ls_goodness_of_fit_ref 1.085
_refine_ls_hydrogen_treatment constr
_refine_ls_matrix_type full
_refine_ls_number_parameters 281
_refine_ls_number_reflns 2734
_refine_ls_number_restraints 19
_refine_ls_restrained_S_all 1.081
_refine_ls_R_factor_all 0.0362
_refine_ls_R_factor_gt 0.0359
_refine_ls_shift/su_max 0.000
_refine_ls_shift/su_mean 0.000
_refine_ls_structure_factor_coef Fsqd
_refine_ls_weighting_details 'w=1/[\s^2^(Fo^2^)+8.1588P] where P=(Fo^2^+2Fc^2^)/3'
_refine_ls_weighting_scheme calc
_refine_ls_wR_factor_gt 0.0914
_refine_ls_wR_factor_ref 0.0915
_reflns_Friedel_coverage 0.000
_reflns_number_gt 2706
_reflns_number_total 2734
_reflns_threshold_expression 'I > 2\s(I)'
_cod_data_source_file cg501395p_si_002.cif
_cod_data_source_block P1bar_Compound_4b+5b
_cod_depositor_comments 'Adding full bibliography for 4512278--4512284.cif.'
_cod_database_code 4512284
_shelx_space_group_comment
;
The symmetry employed for this shelxl refinement is uniquely defined
by the following loop, which should always be used as a source of
symmetry information in preference to the above space-group names.
They are only intended as comments.
;
_shelx_estimated_absorpt_t_min 0.086
_shelx_estimated_absorpt_t_max 0.343
_shelxl_version_number 2014/5

loop_
_space_group_symop_operation_xyz
'x, y, z'
'-x, -y, -z'

loop_
_atom_site_label
_atom_site_type_symbol
_atom_site_fract_x
_atom_site_fract_y
_atom_site_fract_z
_atom_site_U_iso_or_equiv
_atom_site_adp_type
_atom_site_occupancy
_atom_site_site_symmetry_order
_atom_site_calc_flag
_atom_site_refinement_flags_posn
_atom_site_refinement_flags_adp
_atom_site_refinement_flags_occupancy
_atom_site_disorder_assembly
_atom_site_disorder_group
Cd1A Cd 0.30147(18) 0.3262(2) 0.24200(12) 0.0159(2) Uani 0.856(3) 1 d . . P A 1
Se1 Se 0.68910(10) 0.20084(16) 0.17552(6) 0.0188(3) Uani 0.856(3) 1 d . . P A 1
O1A O 0.3631(16) 0.137(2) 0.4170(10) 0.0219(17) Uani 0.856(3) 1 d D . P A 1
O2A O 0.0851(15) 0.2969(12) 0.3860(8) 0.0246(18) Uani 0.856(3) 1 d D . P A 1
O3A O 0.1385(8) 0.1432(13) 0.5388(7) 0.0314(17) Uani 0.856(3) 1 d D . P A 1
O4A O 0.2630(10) 0.4863(10) 0.0653(9) 0.0253(16) Uani 0.856(3) 1 d D . P A 1
O5A O 0.0317(11) 0.5352(14) 0.1879(9) 0.028(3) Uani 0.856(3) 1 d D . P A 1
O6A O -0.0043(12) 0.6827(15) 0.0335(9) 0.0332(18) Uani 0.856(3) 1 d D . P A 1
N1A N 0.3930(15) 0.4916(14) 0.3211(8) 0.0189(15) Uani 0.856(3) 1 d . . P A 1
N2A N 0.359(2) 0.0771(19) 0.1769(11) 0.0188(15) Uani 0.856(3) 1 d . . P A 1
N3A N 0.1939(10) 0.1889(16) 0.4494(8) 0.0191(19) Uani 0.856(3) 1 d D . P A 1
N4A N 0.0938(15) 0.571(2) 0.0931(11) 0.0223(18) Uani 0.856(3) 1 d D . P A 1
C1A C 0.2701(11) 0.6439(15) 0.3508(9) 0.0190(18) Uani 0.856(3) 1 d . . P A 1
H1A H 0.1458 0.6761 0.3407 0.023 Uiso 0.856(3) 1 calc R U P A 1
C2A C 0.3156(10) 0.7564(12) 0.3953(7) 0.0210(17) Uani 0.856(3) 1 d . . P A 1
H2A H 0.2245 0.8624 0.4173 0.025 Uiso 0.856(3) 1 calc R U P A 1
C3A C 0.4961(11) 0.7108(10) 0.4070(6) 0.0226(17) Uani 0.856(3) 1 d . . P A 1
H3A H 0.5327 0.7873 0.4349 0.027 Uiso 0.856(3) 1 calc R U P A 1
C4A C 0.6238(11) 0.5533(10) 0.3780(6) 0.0217(16) Uani 0.856(3) 1 d . . P A 1
H4A H 0.7489 0.5197 0.3869 0.026 Uiso 0.856(3) 1 calc R U P A 1
C5A C 0.5687(13) 0.4434(10) 0.3355(6) 0.0188(16) Uani 0.856(3) 1 d . . P A 1
C6A C 0.7042(14) 0.2619(9) 0.3144(6) 0.0217(17) Uani 0.856(3) 1 d . . P A 1
H6AA H 0.6794 0.1777 0.3709 0.026 Uiso 0.856(3) 1 calc R U P A 1
H6AB H 0.8299 0.2537 0.3167 0.026 Uiso 0.856(3) 1 calc R U P A 1
C7A C 0.6756(10) -0.0279(9) 0.2177(7) 0.0223(15) Uani 0.856(3) 1 d . . P A 1
H7AA H 0.7954 -0.1190 0.1954 0.027 Uiso 0.856(3) 1 calc R U P A 1
H7AB H 0.6518 -0.0444 0.2957 0.027 Uiso 0.856(3) 1 calc R U P A 1
C8A C 0.5267(17) -0.0496(18) 0.1698(8) 0.0202(17) Uani 0.856(3) 1 d . . P A 1
C9A C 0.5608(17) -0.1980(18) 0.1240(13) 0.023(2) Uani 0.856(3) 1 d . . P A 1
H9A H 0.6809 -0.2855 0.1171 0.028 Uiso 0.856(3) 1 calc R U P A 1
C10A C 0.4178(18) -0.2180(18) 0.0881(11) 0.026(2) Uani 0.856(3) 1 d . . P A 1
H10A H 0.4391 -0.3206 0.0580 0.031 Uiso 0.856(3) 1 calc R U P A 1
C11A C 0.2464(13) -0.0898(15) 0.0961(6) 0.027(2) Uani 0.856(3) 1 d . . P A 1
H11A H 0.1468 -0.1002 0.0716 0.033 Uiso 0.856(3) 1 calc R U P A 1
C12A C 0.2239(17) 0.0562(17) 0.1414(9) 0.022(2) Uani 0.856(3) 1 d . . P A 1
H12A H 0.1055 0.1464 0.1474 0.026 Uiso 0.856(3) 1 calc R U P A 1
Cd1B Cd 0.3301(13) 0.3124(14) 0.2532(9) 0.0159(2) Uani 0.144(3) 1 d D . P A 2
Se2 Se 0.7016(7) 0.2827(10) 0.1803(4) 0.0249(14) Uani 0.144(3) 1 d D . P A 2
Se3 Se 0.8556(6) -0.0139(6) 0.1770(4) 0.0293(17) Uani 0.144(3) 1 d D . P A 2
N3B N 0.227(8) 0.190(11) 0.452(5) 0.0191(19) Uani 0.144(3) 1 d D . P A 2
O1B O 0.385(10) 0.129(17) 0.401(7) 0.0219(17) Uani 0.144(3) 1 d D . P A 2
O2B O 0.103(11) 0.309(9) 0.402(6) 0.0246(18) Uani 0.144(3) 1 d D . P A 2
O3B O 0.189(7) 0.118(10) 0.537(5) 0.0314(17) Uani 0.144(3) 1 d D . P A 2
N4B N 0.120(9) 0.541(16) 0.094(7) 0.0223(18) Uani 0.144(3) 1 d D . P A 2
O4B O 0.289(7) 0.448(8) 0.075(7) 0.0253(16) Uani 0.144(3) 1 d D . P A 2
O5B O 0.042(6) 0.503(13) 0.184(6) 0.028(3) Uani 0.144(3) 1 d D . P A 2
O6B O 0.035(9) 0.652(11) 0.029(6) 0.0332(18) Uani 0.144(3) 1 d D . P A 2
N1B N 0.386(9) 0.498(8) 0.339(5) 0.0189(15) Uani 0.144(3) 1 d G . P A 2
C1B C 0.236(6) 0.648(9) 0.364(6) 0.0190(18) Uani 0.144(3) 1 d G . P A 2
H1B H 0.1176 0.6642 0.3506 0.023 Uiso 0.144(3) 1 calc R U P A 2
C2B C 0.260(5) 0.774(7) 0.410(5) 0.0210(17) Uani 0.144(3) 1 d G . P A 2
H2B H 0.1581 0.8763 0.4272 0.025 Uiso 0.144(3) 1 calc R U P A 2
C3B C 0.434(6) 0.750(6) 0.430(3) 0.0226(17) Uani 0.144(3) 1 d G . P A 2
H3B H 0.4504 0.8361 0.4606 0.027 Uiso 0.144(3) 1 calc R U P A 2
C4B C 0.583(5) 0.600(7) 0.404(3) 0.0217(16) Uani 0.144(3) 1 d G . P A 2
H4B H 0.7020 0.5838 0.4174 0.026 Uiso 0.144(3) 1 calc R U P A 2
C5B C 0.559(7) 0.474(5) 0.358(3) 0.0188(16) Uani 0.144(3) 1 d DG . P A 2
C6B C 0.698(9) 0.305(6) 0.325(2) 0.0217(17) Uani 0.144(3) 1 d D . P A 2
H6BA H 0.6705 0.2099 0.3691 0.026 Uiso 0.144(3) 1 calc R U P A 2
H6BB H 0.8207 0.2937 0.3370 0.026 Uiso 0.144(3) 1 calc R U P A 2
C7B C 0.665(5) -0.079(7) 0.250(3) 0.0223(15) Uani 0.144(3) 1 d D . P A 2
H7BA H 0.7208 -0.1980 0.2844 0.027 Uiso 0.144(3) 1 calc R U P A 2
H7BB H 0.6012 -0.0019 0.3066 0.027 Uiso 0.144(3) 1 calc R U P A 2
N2B N 0.355(14) 0.063(12) 0.181(7) 0.0188(15) Uani 0.144(3) 1 d G . P A 2
C8B C 0.523(11) -0.076(13) 0.187(4) 0.0202(17) Uani 0.144(3) 1 d DG . P A 2
C9B C 0.565(9) -0.219(12) 0.133(8) 0.023(2) Uani 0.144(3) 1 d G . P A 2
H9B H 0.6796 -0.3133 0.1369 0.028 Uiso 0.144(3) 1 calc R U P A 2
C10B C 0.439(11) -0.223(10) 0.073(8) 0.026(2) Uani 0.144(3) 1 d G . P A 2
H10B H 0.4683 -0.3209 0.0359 0.031 Uiso 0.144(3) 1 calc R U P A 2
C11B C 0.272(9) -0.085(11) 0.067(4) 0.027(2) Uani 0.144(3) 1 d G . P A 2
H11B H 0.1858 -0.0877 0.0260 0.033 Uiso 0.144(3) 1 calc R U P A 2
C12B C 0.229(10) 0.058(10) 0.121(7) 0.022(2) Uani 0.144(3) 1 d G . P A 2
H12B H 0.1147 0.1531 0.1172 0.026 Uiso 0.144(3) 1 calc R U P A 2

loop_
_atom_site_aniso_label
_atom_site_aniso_U_11
_atom_site_aniso_U_22
_atom_site_aniso_U_33
_atom_site_aniso_U_23
_atom_site_aniso_U_13
_atom_site_aniso_U_12
Cd1A 0.0126(5) 0.0121(4) 0.0244(5) -0.0040(3) -0.0085(3) -0.0030(4)
Se1 0.0163(4) 0.0180(6) 0.0236(4) -0.0030(3) -0.0044(3) -0.0069(3)
O1A 0.016(4) 0.022(3) 0.026(5) -0.004(4) -0.004(3) -0.004(3)
O2A 0.016(3) 0.030(3) 0.032(4) -0.001(3) -0.013(2) -0.010(2)
O3A 0.022(4) 0.035(4) 0.029(3) 0.003(3) 0.001(3) -0.007(4)
O4A 0.017(4) 0.014(5) 0.037(4) 0.001(4) -0.008(3) 0.003(3)
O5A 0.023(2) 0.026(6) 0.027(3) -0.003(3) -0.002(2) -0.001(2)
O6A 0.020(5) 0.021(6) 0.045(3) 0.012(3) -0.013(3) 0.004(3)
N1A 0.020(3) 0.017(3) 0.023(5) -0.004(3) -0.008(3) -0.007(2)
N2A 0.020(3) 0.016(4) 0.022(3) -0.002(3) -0.005(2) -0.007(2)
N3A 0.012(4) 0.018(3) 0.031(3) -0.005(2) -0.009(3) -0.006(3)
N4A 0.022(4) 0.011(7) 0.034(3) -0.002(4) -0.007(3) -0.005(3)
C1A 0.020(4) 0.017(3) 0.021(4) -0.002(3) -0.004(4) -0.008(4)
C2A 0.024(5) 0.017(3) 0.024(4) -0.002(3) -0.007(4) -0.008(4)
C3A 0.035(5) 0.019(5) 0.021(4) -0.003(3) -0.007(3) -0.016(5)
C4A 0.029(4) 0.020(5) 0.022(4) -0.002(3) -0.010(3) -0.013(3)
C5A 0.023(3) 0.016(4) 0.021(4) 0.001(3) -0.008(3) -0.010(3)
C6A 0.018(3) 0.013(4) 0.036(4) -0.006(3) -0.011(3) -0.004(4)
C7A 0.020(3) 0.013(4) 0.032(5) -0.004(3) -0.007(3) -0.002(3)
C8A 0.022(3) 0.020(6) 0.018(4) -0.001(3) -0.005(3) -0.007(3)
C9A 0.031(3) 0.013(5) 0.021(4) -0.003(3) -0.002(3) -0.003(3)
C10A 0.036(5) 0.025(3) 0.021(6) -0.008(3) -0.001(4) -0.015(3)
C11A 0.033(4) 0.034(4) 0.019(5) -0.004(5) -0.009(4) -0.014(3)
C12A 0.024(3) 0.024(3) 0.021(6) -0.003(4) -0.009(4) -0.009(3)
Cd1B 0.0126(5) 0.0121(4) 0.0244(5) -0.0040(3) -0.0085(3) -0.0030(4)
Se2 0.021(2) 0.019(3) 0.038(3) -0.003(2) -0.0014(18) -0.011(2)
Se3 0.019(2) 0.025(3) 0.045(3) -0.008(2) 0.0042(19) -0.0109(19)
N3B 0.012(4) 0.018(3) 0.031(3) -0.005(2) -0.009(3) -0.006(3)
O1B 0.016(4) 0.022(3) 0.026(5) -0.004(4) -0.004(3) -0.004(3)
O2B 0.016(3) 0.030(3) 0.032(4) -0.001(3) -0.013(2) -0.010(2)
O3B 0.022(4) 0.035(4) 0.029(3) 0.003(3) 0.001(3) -0.007(4)
N4B 0.022(4) 0.011(7) 0.034(3) -0.002(4) -0.007(3) -0.005(3)
O4B 0.017(4) 0.014(5) 0.037(4) 0.001(4) -0.008(3) 0.003(3)
O5B 0.023(2) 0.026(6) 0.027(3) -0.003(3) -0.002(2) -0.001(2)
O6B 0.020(5) 0.021(6) 0.045(3) 0.012(3) -0.013(3) 0.004(3)
N1B 0.020(3) 0.017(3) 0.023(5) -0.004(3) -0.008(3) -0.007(2)
C1B 0.020(4) 0.017(3) 0.021(4) -0.002(3) -0.004(4) -0.008(4)
C2B 0.024(5) 0.017(3) 0.024(4) -0.002(3) -0.007(4) -0.008(4)
C3B 0.035(5) 0.019(5) 0.021(4) -0.003(3) -0.007(3) -0.016(5)
C4B 0.029(4) 0.020(5) 0.022(4) -0.002(3) -0.010(3) -0.013(3)
C5B 0.023(3) 0.016(4) 0.021(4) 0.001(3) -0.008(3) -0.010(3)
C6B 0.018(3) 0.013(4) 0.036(4) -0.006(3) -0.011(3) -0.004(4)
C7B 0.020(3) 0.013(4) 0.032(5) -0.004(3) -0.007(3) -0.002(3)
N2B 0.020(3) 0.016(4) 0.022(3) -0.002(3) -0.005(2) -0.007(2)
C8B 0.022(3) 0.020(6) 0.018(4) -0.001(3) -0.005(3) -0.007(3)
C9B 0.031(3) 0.013(5) 0.021(4) -0.003(3) -0.002(3) -0.003(3)
C10B 0.036(5) 0.025(3) 0.021(6) -0.008(3) -0.001(4) -0.015(3)
C11B 0.033(4) 0.034(4) 0.019(5) -0.004(5) -0.009(4) -0.014(3)
C12B 0.024(3) 0.024(3) 0.021(6) -0.003(4) -0.009(4) -0.009(3)

loop_
_atom_type_symbol
_atom_type_description
_atom_type_scat_dispersion_real
_atom_type_scat_dispersion_imag
_atom_type_scat_source
C C 0.0181 0.0091 'International Tables Vol C Tables 4.2.6.8 and 6.1.1.4'
H H 0.0000 0.0000 'International Tables Vol C Tables 4.2.6.8 and 6.1.1.4'
N N 0.0311 0.0180 'International Tables Vol C Tables 4.2.6.8 and 6.1.1.4'
O O 0.0492 0.0322 'International Tables Vol C Tables 4.2.6.8 and 6.1.1.4'
Se Se -0.7943 1.1372 'International Tables Vol C Tables 4.2.6.8 and 6.1.1.4'
Cd Cd 0.1185 4.6533 'International Tables Vol C Tables 4.2.6.8 and 6.1.1.4'

loop_
_geom_angle_atom_site_label_1
_geom_angle_atom_site_label_2
_geom_angle_atom_site_label_3
_geom_angle
N2A Cd1A N1A 150.4(5)
N2A Cd1A O5A 109.4(5)
N1A Cd1A O5A 99.5(5)
N2A Cd1A O2A 96.4(5)
N1A Cd1A O2A 95.2(3)
O5A Cd1A O2A 78.8(3)
N2A Cd1A O4A 91.3(5)
N1A Cd1A O4A 101.0(4)
O5A Cd1A O4A 53.9(2)
O2A Cd1A O4A 131.7(3)
N2A Cd1A O1A 84.3(6)
N1A Cd1A O1A 81.6(6)
O5A Cd1A O1A 130.4(3)
O2A Cd1A O1A 52.0(2)
O4A Cd1A O1A 174.8(4)
N2A Cd1A Se1 76.9(4)
N1A Cd1A Se1 77.1(3)
O5A Cd1A Se1 139.5(3)
O2A Cd1A Se1 141.48(19)
O4A Cd1A Se1 86.70(18)
O1A Cd1A Se1 89.5(2)
C7A Se1 C6A 100.2(3)
C7A Se1 Cd1A 83.4(2)
C6A Se1 Cd1A 84.6(3)
N3A O1A Cd1A 91.5(7)
N3A O2A Cd1A 99.8(6)
N4A O4A Cd1A 91.3(5)
N4A O5A Cd1A 98.2(5)
C1A N1A C5A 119.3(6)
C1A N1A Cd1A 119.1(7)
C5A N1A Cd1A 121.5(6)
C12A N2A C8A 118.9(6)
C12A N2A Cd1A 119.0(9)
C8A N2A Cd1A 122.0(9)
O3A N3A O1A 121.2(7)
O3A N3A O2A 122.0(6)
O1A N3A O2A 116.7(6)
O6A N4A O4A 122.1(7)
O6A N4A O5A 121.3(6)
O4A N4A O5A 116.6(7)
N1A C1A C2A 123.0(6)
N1A C1A H1A 118.5
C2A C1A H1A 118.5
C3A C2A C1A 118.1(7)
C3A C2A H2A 121.0
C1A C2A H2A 121.0
C2A C3A C4A 119.5(6)
C2A C3A H3A 120.2
C4A C3A H3A 120.2
C3A C4A C5A 119.7(6)
C3A C4A H4A 120.1
C5A C4A H4A 120.1
N1A C5A C4A 120.3(6)
N1A C5A C6A 119.4(7)
C4A C5A C6A 120.0(7)
C5A C6A Se1 112.1(5)
C5A C6A H6AA 109.2
Se1 C6A H6AA 109.2
C5A C6A H6AB 109.2
Se1 C6A H6AB 109.2
H6AA C6A H6AB 107.9
C8A C7A Se1 113.0(6)
C8A C7A H7AA 109.0
Se1 C7A H7AA 109.0
C8A C7A H7AB 109.0
Se1 C7A H7AB 109.0
H7AA C7A H7AB 107.8
N2A C8A C9A 120.8(6)
N2A C8A C7A 117.9(11)
C9A C8A C7A 121.2(11)
C8A C9A C10A 119.4(7)
C8A C9A H9A 120.3
C10A C9A H9A 120.3
C11A C10A C9A 119.9(7)
C11A C10A H10A 120.0
C9A C10A H10A 120.0
C10A C11A C12A 117.3(7)
C10A C11A H11A 121.4
C12A C11A H11A 121.4
N2A C12A C11A 123.7(7)
N2A C12A H12A 118.2
C11A C12A H12A 118.2
O1B Cd1B N1B 87(5)
O1B Cd1B N2B 83(5)
N1B Cd1B N2B 163(3)
O1B Cd1B O2B 55.2(14)
N1B Cd1B O2B 86(2)
N2B Cd1B O2B 98(3)
O1B Cd1B O4B 166(4)
N1B Cd1B O4B 106(3)
N2B Cd1B O4B 84(3)
O2B Cd1B O4B 129.4(18)
O1B Cd1B O5B 131(3)
N1B Cd1B O5B 101(3)
N2B Cd1B O5B 95(4)
O2B Cd1B O5B 77(2)
O4B Cd1B O5B 52.5(11)
O1B Cd1B Se2 98(2)
N1B Cd1B Se2 72.6(16)
N2B Cd1B Se2 96(3)
O2B Cd1B Se2 147.4(13)
O4B Cd1B Se2 81.0(15)
O5B Cd1B Se2 130.3(19)
C6B Se2 Se3 100.7(14)
C6B Se2 Cd1B 82(2)
Se3 Se2 Cd1B 101.7(4)
C7B Se3 Se2 97.6(17)
O3B N3B O1B 121(3)
O3B N3B O2B 122(3)
O1B N3B O2B 117(3)
N3B O1B Cd1B 98(4)
N3B O2B Cd1B 90(4)
O6B N4B O4B 122(3)
O6B N4B O5B 122(3)
O4B N4B O5B 115(3)
N4B O4B Cd1B 96(3)
N4B O5B Cd1B 94(3)
C1B N1B C5B 120.0
C1B N1B Cd1B 116(3)
C5B N1B Cd1B 124(3)
C2B C1B N1B 120.0
C2B C1B H1B 120.0
N1B C1B H1B 120.0
C3B C2B C1B 120.0
C3B C2B H2B 120.0
C1B C2B H2B 120.0
C2B C3B C4B 120.0
C2B C3B H3B 120.0
C4B C3B H3B 120.0
C5B C4B C3B 120.0
C5B C4B H4B 120.0
C3B C4B H4B 120.0
C4B C5B N1B 120.0
C4B C5B C6B 129(4)
N1B C5B C6B 111(4)
C5B C6B Se2 113(2)
C5B C6B H6BA 109.1
Se2 C6B H6BA 109.1
C5B C6B H6BB 109.1
Se2 C6B H6BB 109.1
H6BA C6B H6BB 107.8
C8B C7B Se3 118(3)
C8B C7B H7BA 107.9
Se3 C7B H7BA 107.9
C8B C7B H7BB 107.9
Se3 C7B H7BB 107.9
H7BA C7B H7BB 107.2
C8B N2B C12B 120.0
C8B N2B Cd1B 115(5)
C12B N2B Cd1B 124(5)
N2B C8B C9B 120.0
N2B C8B C7B 123(7)
C9B C8B C7B 117(7)
C8B C9B C10B 120.0
C8B C9B H9B 120.0
C10B C9B H9B 120.0
C11B C10B C9B 120.0
C11B C10B H10B 120.0
C9B C10B H10B 120.0
C10B C11B C12B 120.0
C10B C11B H11B 120.0
C12B C11B H11B 120.0
C11B C12B N2B 120.0
C11B C12B H12B 120.0
N2B C12B H12B 120.0

loop_
_geom_bond_atom_site_label_1
_geom_bond_atom_site_label_2
_geom_bond_distance
Cd1A N2A 2.242(12)
Cd1A N1A 2.259(7)
Cd1A O5A 2.315(6)
Cd1A O2A 2.372(13)
Cd1A O4A 2.463(9)
Cd1A O1A 2.554(14)
Cd1A Se1 2.8739(16)
Se1 C7A 1.972(7)
Se1 C6A 1.981(7)
O1A N3A 1.263(9)
O2A N3A 1.279(7)
O3A N3A 1.225(8)
O4A N4A 1.272(8)
O5A N4A 1.276(8)
O6A N4A 1.221(8)
N1A C1A 1.337(9)
N1A C5A 1.340(9)
N2A C12A 1.334(9)
N2A C8A 1.340(9)
C1A C2A 1.381(9)
C1A H1A 0.9500
C2A C3A 1.371(10)
C2A H2A 0.9500
C3A C4A 1.377(11)
C3A H3A 0.9500
C4A C5A 1.396(9)
C4A H4A 0.9500
C5A C6A 1.518(10)
C6A H6AA 0.9900
C6A H6AB 0.9900
C7A C8A 1.522(10)
C7A H7AA 0.9900
C7A H7AB 0.9900
C8A C9A 1.383(10)
C9A C10A 1.391(10)
C9A H9A 0.9500
C10A C11A 1.366(11)
C10A H10A 0.9500
C11A C12A 1.385(11)
C11A H11A 0.9500
C12A H12A 0.9500
Cd1B O1B 2.25(9)
Cd1B N1B 2.28(4)
Cd1B N2B 2.37(7)
Cd1B O2B 2.41(9)
Cd1B O4B 2.42(8)
Cd1B O5B 2.45(2)
Cd1B Se2 2.891(12)
Se2 C6B 1.90(2)
Se2 Se3 2.316(9)
Se3 C7B 1.888(19)
N3B O3B 1.228(19)
N3B O1B 1.26(2)
N3B O2B 1.280(19)
N4B O6B 1.220(19)
N4B O4B 1.271(19)
N4B O5B 1.278(19)
N1B C1B 1.3900
N1B C5B 1.3900
C1B C2B 1.3900
C1B H1B 0.9500
C2B C3B 1.3900
C2B H2B 0.9500
C3B C4B 1.3900
C3B H3B 0.9500
C4B C5B 1.3900
C4B H4B 0.9500
C5B C6B 1.49(2)
C6B H6BA 0.9900
C6B H6BB 0.9900
C7B C8B 1.50(2)
C7B H7BA 0.9900
C7B H7BB 0.9900
N2B C8B 1.3900
N2B C12B 1.3900
C8B C9B 1.3900
C9B C10B 1.3900
C9B H9B 0.9500
C10B C11B 1.3900
C10B H10B 0.9500
C11B C12B 1.3900
C11B H11B 0.9500
C12B H12B 0.9500

loop_
_geom_torsion_atom_site_label_1
_geom_torsion_atom_site_label_2
_geom_torsion_atom_site_label_3
_geom_torsion_atom_site_label_4
_geom_torsion
Cd1A O1A N3A O3A -176.1(13)
Cd1A O1A N3A O2A 0.9(16)
Cd1A O2A N3A O3A 176.0(12)
Cd1A O2A N3A O1A -0.9(17)
Cd1A O4A N4A O6A 178(2)
Cd1A O4A N4A O5A 0(2)
Cd1A O5A N4A O6A -178(2)
Cd1A O5A N4A O4A 1(2)
C5A N1A C1A C2A 0.6(10)
Cd1A N1A C1A C2A -177.1(7)
N1A C1A C2A C3A 1.7(10)
C1A C2A C3A C4A -2.4(10)
C2A C3A C4A C5A 1.1(10)
C1A N1A C5A C4A -2.0(10)
Cd1A N1A C5A C4A 175.6(7)
C1A N1A C5A C6A 172.6(7)
Cd1A N1A C5A C6A -9.8(10)
C3A C4A C5A N1A 1.2(10)
C3A C4A C5A C6A -173.3(7)
N1A C5A C6A Se1 49.2(9)
C4A C5A C6A Se1 -136.2(6)
C12A N2A C8A C9A 1.7(11)
Cd1A N2A C8A C9A -176.4(11)
C12A N2A C8A C7A -175.9(8)
Cd1A N2A C8A C7A 6.0(14)
Se1 C7A C8A N2A -48.4(11)
Se1 C7A C8A C9A 134.0(9)
N2A C8A C9A C10A -2.1(11)
C7A C8A C9A C10A 175.4(8)
C8A C9A C10A C11A 1.5(11)
C9A C10A C11A C12A -0.4(12)
C8A N2A C12A C11A -0.6(11)
Cd1A N2A C12A C11A 177.5(11)
C10A C11A C12A N2A 0.0(12)
O3B N3B O1B Cd1B 174(9)
O2B N3B O1B Cd1B 6(13)
O3B N3B O2B Cd1B -174(10)
O1B N3B O2B Cd1B -5(12)
O6B N4B O4B Cd1B 172(17)
O5B N4B O4B Cd1B -13(15)
O6B N4B O5B Cd1B -172(17)
O4B N4B O5B Cd1B 13(15)
C5B N1B C1B C2B 0.0
Cd1B N1B C1B C2B -176(4)
N1B C1B C2B C3B 0.0
C1B C2B C3B C4B 0.0
C2B C3B C4B C5B 0.0
C3B C4B C5B N1B 0.0
C3B C4B C5B C6B -180(3)
C1B N1B C5B C4B 0.0
Cd1B N1B C5B C4B 175(4)
C1B N1B C5B C6B 180(2)
Cd1B N1B C5B C6B -5(4)
C4B C5B C6B Se2 -124(4)
N1B C5B C6B Se2 56(5)
Se2 Se3 C7B C8B 84(6)
C12B N2B C8B C9B 0.0
Cd1B N2B C8B C9B -170(6)
C12B N2B C8B C7B 180(3)
Cd1B N2B C8B C7B 10(7)
Se3 C7B C8B N2B -97(6)
Se3 C7B C8B C9B 83(6)
N2B C8B C9B C10B 0.0
C7B C8B C9B C10B -180(3)
C8B C9B C10B C11B 0.0
C9B C10B C11B C12B 0.0
C10B C11B C12B N2B 0.0
C8B N2B C12B C11B 0.0
Cd1B N2B C12B C11B 169(7)
